data_7130976
loop_
_publ_author_name
'Lin-Mei, Zhang'
'Kong, Yinan'
'Zhou, Rui'
'Yuan, Shang-Fu'
'Wu, Tao'

_publ_section_title
;
 X-ray photochromism of chalcogenide frameworks linked with metal-amine
 chelates
;
_journal_name_full 'Chemical Communications'
_journal_paper_doi 10.1039/D2CC05407H
_journal_year 2022
_chemical_formula_moiety '0.25(C64 H144 N16 S16 Sn4 Zn8)'
_chemical_formula_sum 'C16 H36 N4 S4 Sn Zn2'
_chemical_formula_weight 662.16
_space_group_crystal_system tetragonal
_space_group_IT_number 122
_space_group_name_Hall 'I -4 2bw'
_space_group_name_H-M_alt 'I -4 2 d'
_atom_sites_solution_hydrogens geom
_atom_sites_solution_primary direct
_audit_creation_date 2022-09-23
_audit_creation_method
;
Olex2 1.2
(compiled 2018.05.29 svn.r3508 for OlexSys, GUI svn.r5506)
;
_audit_update_record
;
2022-10-02 deposited with the CCDC.	2022-11-09 downloaded from the CCDC.
;
_cell_angle_alpha 90
_cell_angle_beta 90
_cell_angle_gamma 90
_cell_formula_units_Z 4
_cell_length_a 13.44118(7)
_cell_length_b 13.44118(7)
_cell_length_c 14.28207(11)
_cell_measurement_reflns_used 3104
_cell_measurement_temperature 100.00(10)
_cell_measurement_theta_max 77.3450
_cell_measurement_theta_min 4.6630
_cell_volume 2580.27(3)
_computing_cell_refinement 'CrysAlisPro 1.171.39.33c (Rigaku OD, 2017)'
_computing_data_collection 'CrysAlisPro 1.171.39.33c (Rigaku OD, 2017)'
_computing_data_reduction 'CrysAlisPro 1.171.39.33c (Rigaku OD, 2017)'
_computing_molecular_graphics 'Olex2 (Dolomanov et al., 2009)'
_computing_publication_material 'Olex2 (Dolomanov et al., 2009)'
_computing_structure_refinement 'ShelXL (Sheldrick, 2015)'
_computing_structure_solution 'ShelXS (Sheldrick, 2008)'
_diffrn_ambient_environment N~2~
_diffrn_ambient_temperature 100.00(10)
_diffrn_detector 'CCD plate'
_diffrn_measured_fraction_theta_full 0.988
_diffrn_measured_fraction_theta_max 0.963
_diffrn_measurement_details
;
List of Runs (angles in degrees, time in seconds):

  # Type    Start    End  Width  t~exp~   \w     \q     \k     \f   Frames
#--------------------------------------------------------------------------
  1  \w      1.00  30.00   0.50    0.50    --   -2.20  73.00 121.00   58
  2  \w     76.00 135.00   0.50    0.50    --  106.30 -65.00-140.00  118
  3  \w     30.00  55.00   0.50    0.50    --  106.30 -65.00-140.00   50
  4  \w    -39.00  31.00   0.50    0.50    --   -2.20 -82.00 -60.00  140
  5  \w     86.00 194.00   0.50    0.50    --  106.30  38.00 -30.00  216
  6  \w     80.00 118.00   0.50    0.50    --  106.30  57.00-120.00   76
  7  \w    165.00 191.00   0.50    0.50    --  106.30  57.00-120.00   52
  8  \w    115.00 140.00   0.50    0.50    --  106.30  73.00 121.00   50
;
_diffrn_measurement_device 'four-circle diffractometer'
_diffrn_measurement_device_type 'XtaLAB AFC12 (RINC): Kappa single'
_diffrn_measurement_method '\w scans'
_diffrn_orient_matrix_type 'CrysAlisPro convention (1999,Acta A55,543-557)'
_diffrn_orient_matrix_UB_11 -0.0992982000
_diffrn_orient_matrix_UB_12 0.0265716000
_diffrn_orient_matrix_UB_13 -0.0476635000
_diffrn_orient_matrix_UB_21 0.0178350000
_diffrn_orient_matrix_UB_22 -0.0820467000
_diffrn_orient_matrix_UB_23 -0.0733880000
_diffrn_orient_matrix_UB_31 -0.0542865000
_diffrn_orient_matrix_UB_32 -0.0755026000
_diffrn_orient_matrix_UB_33 0.0631366000
_diffrn_radiation_monochromator mirror
_diffrn_radiation_probe x-ray
_diffrn_radiation_type CuK\a
_diffrn_radiation_wavelength 1.54184
_diffrn_reflns_av_R_equivalents 0.0159
_diffrn_reflns_av_unetI/netI 0.0167
_diffrn_reflns_Laue_measured_fraction_full 0.988
_diffrn_reflns_Laue_measured_fraction_max 0.963
_diffrn_reflns_limit_h_max 16
_diffrn_reflns_limit_h_min -16
_diffrn_reflns_limit_k_max 15
_diffrn_reflns_limit_k_min -16
_diffrn_reflns_limit_l_max 17
_diffrn_reflns_limit_l_min -17
_diffrn_reflns_number 3389
_diffrn_reflns_point_group_measured_fraction_full 0.956
_diffrn_reflns_point_group_measured_fraction_max 0.923
_diffrn_reflns_theta_full 67.684
_diffrn_reflns_theta_max 77.925
_diffrn_reflns_theta_min 6.587
_diffrn_source 'Rotating-anode X-ray tube (dual wavelength)'
_diffrn_source_type 'Rigaku (Cu) X-ray DW Source'
_exptl_absorpt_coefficient_mu 12.900
_exptl_absorpt_correction_T_max 1.00000
_exptl_absorpt_correction_T_min 0.32265
_exptl_absorpt_correction_type multi-scan
_exptl_absorpt_process_details
;
CrysAlisPro 1.171.39.33c (Rigaku Oxford Diffraction, 2017)
Empirical absorption correction using spherical harmonics,
 implemented in SCALE3 ABSPACK scaling algorithm.
;
_exptl_crystal_colour pale-yellow
_exptl_crystal_density_diffrn 1.705
_exptl_crystal_description octahedron
_exptl_crystal_F_000 1336
_exptl_crystal_size_max 0.1
_exptl_crystal_size_mid 0.08
_exptl_crystal_size_min 0.05
_refine_diff_density_max 0.684
_refine_diff_density_min -0.911
_refine_diff_density_rms 0.136
_refine_ls_abs_structure_details
;
 Flack x determined using 518 quotients [(I+)-(I-)]/[(I+)+(I-)]
 (Parsons, Flack and Wagner, Acta Cryst. B69 (2013) 249-259).
;
_refine_ls_abs_structure_Flack -0.008(4)
_refine_ls_extinction_method none
_refine_ls_goodness_of_fit_ref 1.129
_refine_ls_hydrogen_treatment constr
_refine_ls_matrix_type full
_refine_ls_number_parameters 63
_refine_ls_number_reflns 1276
_refine_ls_number_restraints 0
_refine_ls_restrained_S_all 1.129
_refine_ls_R_factor_all 0.0266
_refine_ls_R_factor_gt 0.0266
_refine_ls_shift/su_max 0.000
_refine_ls_shift/su_mean 0.000
_refine_ls_structure_factor_coef Fsqd
_refine_ls_weighting_details 'w=1/[\s^2^(Fo^2^)+(0.0516P)^2^+3.5447P] where P=(Fo^2^+2Fc^2^)/3'
_refine_ls_weighting_scheme calc
_refine_ls_wR_factor_gt 0.0749
_refine_ls_wR_factor_ref 0.0750
_reflns_Friedel_coverage 0.699
_reflns_Friedel_fraction_full 0.913
_reflns_Friedel_fraction_max 0.872
_reflns_number_gt 1275
_reflns_number_total 1276
_reflns_threshold_expression 'I > 2\s(I)'
_cod_data_source_file d2cc05407h2.cif
_cod_data_source_block 1-me-cu
_cod_database_code 7130976
_shelx_shelxl_version_number 2018/1
_chemical_oxdiff_formula 'Zn Sn S N C'
_shelx_space_group_comment
;
The symmetry employed for this shelxl refinement is uniquely defined
by the following loop, which should always be used as a source of
symmetry information in preference to the above space-group names.
They are only intended as comments.
;
_reflns_odcompleteness_completeness 98.86
_reflns_odcompleteness_iscentric 1
_reflns_odcompleteness_theta 66.97
_olex2_refinement_description
;
1. Fixed Uiso
 At 1.2 times of:
  All C(H) groups, All C(H,H) groups, All N(H) groups
 At 1.5 times of:
  All C(H,H,H) groups
2.a Ternary CH refined with riding coordinates:
 N1(H1), C2(H2)
2.b Secondary CH2 refined with riding coordinates:
 C3(H3A,H3B), C4(H4A,H4B)
2.c Idealised Me refined as rotating group:
 C1(H1A,H1B,H1C)
;
_olex2_submission_special_instructions 'No special instructions were received'
_oxdiff_exptl_absorpt_empirical_details
;
Empirical correction (ABSPACK) includes:
- Absorption correction using spherical harmonics
- Frame scaling
;
_oxdiff_exptl_absorpt_empirical_full_max 2.817
_oxdiff_exptl_absorpt_empirical_full_min 0.794

loop_
_space_group_symop_operation_xyz
'x, y, z'
'y, -x, -z'
'-x, -y, z'
'-y, x, -z'
'x, -y+1/2, -z+1/4'
'-x, y+1/2, -z+1/4'
'-y, -x+1/2, z+1/4'
'y, x+1/2, z+1/4'
'x+1/2, y+1/2, z+1/2'
'y+1/2, -x+1/2, -z+1/2'
'-x+1/2, -y+1/2, z+1/2'
'-y+1/2, x+1/2, -z+1/2'
'x+1/2, -y+1, -z+3/4'
'-x+1/2, y+1, -z+3/4'
'-y+1/2, -x+1, z+3/4'
'y+1/2, x+1, z+3/4'

loop_
_atom_site_label
_atom_site_type_symbol
_atom_site_fract_x
_atom_site_fract_y
_atom_site_fract_z
_atom_site_U_iso_or_equiv
_atom_site_adp_type
_atom_site_occupancy
_atom_site_site_symmetry_order
_atom_site_calc_flag
_atom_site_refinement_flags_posn
_atom_site_refinement_flags_adp
_atom_site_refinement_flags_occupancy
_atom_site_disorder_assembly
_atom_site_disorder_group
Sn1 Sn 0.000000 0.000000 0.000000 0.01289(18) Uani 1 4 d S T P . .
Zn1 Zn 0.00610(7) 0.250000 0.125000 0.0156(2) Uani 1 2 d S T P . .
S1 S -0.09079(8) 0.11334(8) 0.09611(8) 0.0159(3) Uani 1 1 d . . . . .
N1 N 0.1207(3) 0.2899(3) 0.0343(3) 0.0203(8) Uani 1 1 d . . . . .
H1 H 0.128760 0.234672 -0.009782 0.024 Uiso 1 1 calc R . . . .
C1 C 0.1022(4) 0.3799(4) -0.0224(4) 0.0264(11) Uani 1 1 d . . . . .
H1A H 0.041019 0.372235 -0.056329 0.040 Uiso 1 1 calc GR . . . .
H1B H 0.155981 0.389139 -0.065784 0.040 Uiso 1 1 calc GR . . . .
H1C H 0.097590 0.436793 0.017984 0.040 Uiso 1 1 calc GR . . . .
C2 C 0.2125(3) 0.2939(3) 0.0907(4) 0.0227(11) Uani 1 1 d . . . . .
H2 H 0.211175 0.355500 0.127445 0.027 Uiso 1 1 calc R . . . .
C3 C 0.3061(4) 0.2950(4) 0.0312(5) 0.0330(13) Uani 1 1 d . . . . .
H3A H 0.306205 0.353906 -0.008049 0.040 Uiso 1 1 calc R . . . .
H3B H 0.306456 0.237159 -0.009487 0.040 Uiso 1 1 calc R . . . .
C4 C 0.4010(4) 0.2943(4) 0.0927(6) 0.0437(16) Uani 1 1 d . . . . .
H4A H 0.459410 0.292054 0.052859 0.052 Uiso 1 1 calc R . . . .
H4B H 0.403861 0.355020 0.129311 0.052 Uiso 1 1 calc R . . . .

loop_
_atom_site_aniso_label
_atom_site_aniso_U_11
_atom_site_aniso_U_22
_atom_site_aniso_U_33
_atom_site_aniso_U_23
_atom_site_aniso_U_13
_atom_site_aniso_U_12
Sn1 0.0119(2) 0.0119(2) 0.0148(3) 0.000 0.000 0.000
Zn1 0.0144(4) 0.0148(4) 0.0178(4) -0.0017(3) 0.000 0.000
S1 0.0125(5) 0.0152(5) 0.0201(5) -0.0039(4) 0.0020(4) -0.0003(4)
N1 0.0182(19) 0.0205(19) 0.0222(18) -0.0010(15) 0.0020(16) -0.0014(15)
C1 0.032(3) 0.024(2) 0.023(2) 0.004(2) 0.004(2) -0.003(2)
C2 0.016(2) 0.019(2) 0.032(3) -0.006(2) 0.003(2) -0.0001(18)
C3 0.026(3) 0.029(3) 0.043(3) -0.008(2) 0.007(2) -0.001(2)
C4 0.014(2) 0.042(3) 0.075(5) -0.006(3) 0.004(3) -0.005(2)

loop_
_atom_type_symbol
_atom_type_description
_atom_type_scat_dispersion_real
_atom_type_scat_dispersion_imag
_atom_type_scat_source
C C 0.0181 0.0091 'International Tables Vol C Tables 4.2.6.8 and 6.1.1.4'
H H 0.0000 0.0000 'International Tables Vol C Tables 4.2.6.8 and 6.1.1.4'
N N 0.0311 0.0180 'International Tables Vol C Tables 4.2.6.8 and 6.1.1.4'
S S 0.3331 0.5567 'International Tables Vol C Tables 4.2.6.8 and 6.1.1.4'
Sn Sn 0.0259 5.4591 'International Tables Vol C Tables 4.2.6.8 and 6.1.1.4'
Zn Zn -1.5491 0.6778 'International Tables Vol C Tables 4.2.6.8 and 6.1.1.4'

loop_
_geom_angle_atom_site_label_1
_geom_angle_atom_site_label_2
_geom_angle_atom_site_label_3
_geom_angle
_geom_angle_site_symmetry_1
_geom_angle_site_symmetry_3
_geom_angle_publ_flag
S1 Sn1 S1 109.32(3) . 4 ?
S1 Sn1 S1 109.33(3) 4 3 ?
S1 Sn1 S1 109.33(3) . 2 ?
S1 Sn1 S1 109.33(3) 2 3 ?
S1 Sn1 S1 109.76(5) . 3 ?
S1 Sn1 S1 109.76(5) 4 2 ?
S1 Zn1 S1 110.65(6) 5 . ?
N1 Zn1 S1 121.03(11) 5 5 ?
N1 Zn1 S1 109.03(11) . 5 ?
N1 Zn1 S1 109.03(11) 5 . ?
N1 Zn1 S1 121.03(11) . . ?
N1 Zn1 N1 84.6(2) 5 . ?
Zn1 S1 Sn1 108.96(4) . . ?
C1 N1 Zn1 115.3(3) . . ?
C2 N1 Zn1 106.8(3) . . ?
C2 N1 C1 114.2(4) . . ?
N1 C2 C2 108.7(3) . 5 ?
N1 C2 C3 112.8(5) . . ?
C3 C2 C2 111.4(4) . 5 ?
C2 C3 C4 111.4(5) . . ?
C4 C4 C3 110.6(4) 5 . ?

loop_
_geom_bond_atom_site_label_1
_geom_bond_atom_site_label_2
_geom_bond_distance
_geom_bond_site_symmetry_2
_geom_bond_publ_flag
Sn1 S1 2.3863(10) . ?
Sn1 S1 2.3863(10) 4 ?
Sn1 S1 2.3863(10) 3 ?
Sn1 S1 2.3863(10) 2 ?
Zn1 S1 2.2892(11) . ?
Zn1 S1 2.2892(11) 5 ?
Zn1 N1 2.083(4) . ?
Zn1 N1 2.083(4) 5 ?
N1 C1 1.477(6) . ?
N1 C2 1.474(6) . ?
C2 C2 1.535(10) 5 ?
C2 C3 1.519(7) . ?
C3 C4 1.548(9) . ?
C4 C4 1.508(14) 5 ?
